data_7231941
loop_
_publ_author_name
'Kia, Reza'
'Mahmoudi, Soheil'
'Raithby, Paul R.'

_publ_section_title
;
 New rhenium-tricarbonyl complexes bearing halogen-substituted bidentate
 ligands: structural, computational and Hirshfeld surfaces studies
;
_journal_issue 1
_journal_name_full CrystEngComm
_journal_page_first 77
_journal_paper_doi 10.1039/C8CE01860J
_journal_volume 21
_journal_year 2019
_chemical_formula_moiety 'C19 H12 Cl3 F2 N2 O3 Re'
_chemical_formula_sum 'C19 H12 Cl3 F2 N2 O3 Re'
_chemical_formula_weight 646.86
_space_group_crystal_system monoclinic
_space_group_IT_number 14
_space_group_name_Hall '-P 2ybc'
_space_group_name_H-M_alt 'P 1 21/c 1'
_symmetry_space_group_name_Hall '-P 2ybc'
_symmetry_space_group_name_H-M 'P 1 21/c 1'
_atom_sites_solution_hydrogens geom
_audit_creation_method SHELXL-2018/3
_audit_update_record
;
2018-10-04 deposited with the CCDC.
2018-11-01 downloaded from the CCDC.
;
_cell_angle_alpha 90
_cell_angle_beta 126.1351(11)
_cell_angle_gamma 90
_cell_formula_units_Z 4
_cell_length_a 15.4530(5)
_cell_length_b 7.0730(2)
_cell_length_c 23.5290(8)
_cell_measurement_reflns_used 4326
_cell_measurement_temperature 150(2)
_cell_measurement_theta_max 28.95
_cell_measurement_theta_min 2.87
_cell_volume 2076.98(12)
_computing_cell_refinement 'CrysAlisPro 1.171.38.43'
_computing_data_collection 'CrysAlisPro 1.171.38.43'
_computing_data_reduction 'CrysAlisPro 1.171.38.43'
_computing_molecular_graphics SHELXTL
_computing_publication_material SHELXTL
_computing_structure_refinement 'SHELXL-2018/3 (Sheldrick, 2015)'
_computing_structure_solution OLEX2
_diffrn_ambient_temperature 150(2)
_diffrn_detector_area_resol_mean 8.1150
_diffrn_measured_fraction_theta_full 0.994
_diffrn_measured_fraction_theta_max 0.981
_diffrn_measurement_device_type 'SuperNova, Dual, Cu at zero, EosS2'
_diffrn_measurement_method '\w scans'
_diffrn_radiation_type MoK\a
_diffrn_radiation_wavelength 0.71073
_diffrn_reflns_av_R_equivalents 0.0633
_diffrn_reflns_av_unetI/netI 0.0801
_diffrn_reflns_Laue_measured_fraction_full 0.994
_diffrn_reflns_Laue_measured_fraction_max 0.981
_diffrn_reflns_limit_h_max 17
_diffrn_reflns_limit_h_min -20
_diffrn_reflns_limit_k_max 8
_diffrn_reflns_limit_k_min -9
_diffrn_reflns_limit_l_max 26
_diffrn_reflns_limit_l_min -30
_diffrn_reflns_number 9932
_diffrn_reflns_point_group_measured_fraction_full 0.994
_diffrn_reflns_point_group_measured_fraction_max 0.981
_diffrn_reflns_theta_full 25.242
_diffrn_reflns_theta_max 27.519
_diffrn_reflns_theta_min 3.073
_diffrn_source 'micro-focus sealed X-ray tube'
_exptl_absorpt_coefficient_mu 6.278
_exptl_absorpt_correction_T_max 1.00000
_exptl_absorpt_correction_T_min 0.38414
_exptl_absorpt_correction_type multi-scan
_exptl_absorpt_process_details
;
CrysAlisPro 1.171.38.43 (Rigaku Oxford Diffraction, 2015)
Empirical absorption correction using spherical harmonics,
 implemented in SCALE3 ABSPACK scaling algorithm.
;
_exptl_crystal_colour 'pale yellow'
_exptl_crystal_density_diffrn 2.069
_exptl_crystal_description block
_exptl_crystal_F_000 1232
_exptl_crystal_size_max 0.090
_exptl_crystal_size_mid 0.040
_exptl_crystal_size_min 0.010
_refine_diff_density_max 1.990
_refine_diff_density_min -3.422
_refine_diff_density_rms 0.290
_refine_ls_extinction_method none
_refine_ls_goodness_of_fit_ref 1.030
_refine_ls_hydrogen_treatment constr
_refine_ls_matrix_type full
_refine_ls_number_parameters 271
_refine_ls_number_reflns 4688
_refine_ls_number_restraints 0
_refine_ls_restrained_S_all 1.030
_refine_ls_R_factor_all 0.0671
_refine_ls_R_factor_gt 0.0435
_refine_ls_shift/su_max 0.001
_refine_ls_shift/su_mean 0.000
_refine_ls_structure_factor_coef Fsqd
_refine_ls_weighting_details 'w=1/[\s^2^(Fo^2^)+(0.0517P)^2^] where P=(Fo^2^+2Fc^2^)/3'
_refine_ls_weighting_scheme calc
_refine_ls_wR_factor_gt 0.0957
_refine_ls_wR_factor_ref 0.1081
_reflns_Friedel_coverage 0.000
_reflns_number_gt 3574
_reflns_number_total 4688
_reflns_threshold_expression 'I > 2\s(I)'
_cod_data_source_file c8ce01860j2.cif
_cod_data_source_block C4
_cod_depositor_comments 'Adding full bibliography for 7231936--7231944.cif.'
_cod_database_code 7231941
_shelx_shelxl_version_number 2018/3
_shelx_space_group_comment
;
The symmetry employed for this shelxl refinement is uniquely defined
by the following loop, which should always be used as a source of
symmetry information in preference to the above space-group names.
They are only intended as comments.
;
_shelx_estimated_absorpt_t_min 0.602
_shelx_estimated_absorpt_t_max 0.940

loop_
_space_group_symop_operation_xyz
'x, y, z'
'-x, y+1/2, -z+1/2'
'-x, -y, -z'
'x, -y-1/2, z-1/2'

loop_
_atom_site_label
_atom_site_type_symbol
_atom_site_fract_x
_atom_site_fract_y
_atom_site_fract_z
_atom_site_U_iso_or_equiv
_atom_site_adp_type
_atom_site_occupancy
_atom_site_site_symmetry_order
_atom_site_calc_flag
_atom_site_refinement_flags_posn
_atom_site_refinement_flags_adp
Re1 Re 0.44935(2) -0.35281(3) 0.87000(2) 0.01825(11) Uani 1 1 d . .
Cl1 Cl 0.50406(14) -0.4892(2) 0.79856(9) 0.0239(4) Uani 1 1 d . .
C1 C 0.6559(5) 0.0027(9) 0.9058(3) 0.0210(15) Uani 1 1 d . .
N1 N 0.4636(4) -0.0748(7) 0.8343(3) 0.0206(12) Uani 1 1 d . .
O1 O 0.6728(4) -0.3704(6) 1.0114(3) 0.0309(12) Uani 1 1 d . .
F1 F 0.9807(3) -0.0620(6) 1.0516(2) 0.0432(11) Uani 1 1 d . .
Cl2 Cl 0.87978(16) -0.3825(3) 0.95589(11) 0.0365(5) Uani 1 1 d . .
O2 O 0.4340(4) -0.7509(6) 0.9156(2) 0.0272(11) Uani 1 1 d . .
F2 F 0.0816(4) -1.0838(6) 0.7919(2) 0.0432(12) Uani 1 1 d . .
C2 C 0.7057(7) -0.1608(9) 0.9055(4) 0.0283(17) Uani 1 1 d . .
H2A H 0.665782 -0.255352 0.872579 0.034 Uiso 1 1 calc R U
N2 N 0.2930(5) -0.3313(7) 0.7643(3) 0.0218(13) Uani 1 1 d . .
Cl3 Cl 0.00429(16) -1.0572(3) 0.64421(10) 0.0382(5) Uani 1 1 d . .
O3 O 0.3539(4) -0.1718(7) 0.9402(3) 0.0384(14) Uani 1 1 d . .
C3 C 0.8152(6) -0.1813(9) 0.9548(4) 0.0242(16) Uani 1 1 d . .
C4 C 0.8737(6) -0.0398(10) 1.0031(4) 0.0311(17) Uani 1 1 d . .
C5 C 0.8273(6) 0.1229(10) 1.0038(4) 0.0350(19) Uani 1 1 d . .
H5A H 0.868129 0.216360 1.037121 0.042 Uiso 1 1 calc R U
C6 C 0.7175(6) 0.1464(10) 0.9537(4) 0.0337(18) Uani 1 1 d . .
H6A H 0.684980 0.258888 0.952056 0.040 Uiso 1 1 calc R U
C7 C 0.5412(6) 0.0359(9) 0.8529(4) 0.0253(16) Uani 1 1 d . .
H7A H 0.522660 0.152031 0.830026 0.030 Uiso 1 1 calc R U
C8 C 0.3556(5) -0.0048(8) 0.7772(4) 0.0212(15) Uani 1 1 d . .
H8A H 0.360913 0.102087 0.753538 0.025 Uiso 1 1 calc R U
H8B H 0.316868 0.034378 0.795876 0.025 Uiso 1 1 calc R U
C9 C 0.2993(6) -0.1676(9) 0.7268(3) 0.0238(15) Uani 1 1 d . .
H9A H 0.227721 -0.129347 0.687950 0.029 Uiso 1 1 calc R U
H9B H 0.338221 -0.204150 0.707946 0.029 Uiso 1 1 calc R U
C10 C 0.2066(6) -0.4304(10) 0.7277(4) 0.0265(16) Uani 1 1 d . .
H10A H 0.157107 -0.391180 0.681447 0.032 Uiso 1 1 calc R U
C11 C 0.1760(5) -0.5950(9) 0.7490(4) 0.0235(15) Uani 1 1 d . .
C12 C 0.1134(5) -0.7294(9) 0.6957(4) 0.0248(15) Uani 1 1 d . .
H12A H 0.093530 -0.707989 0.650425 0.030 Uiso 1 1 calc R U
C13 C 0.0815(6) -0.8933(10) 0.7105(4) 0.0299(17) Uani 1 1 d . .
C14 C 0.1117(6) -0.9220(10) 0.7777(4) 0.0273(16) Uani 1 1 d . .
C15 C 0.1676(6) -0.7909(10) 0.8293(4) 0.0296(17) Uani 1 1 d . .
H15A H 0.183863 -0.811900 0.873679 0.036 Uiso 1 1 calc R U
C16 C 0.1999(5) -0.6270(9) 0.8156(4) 0.0264(16) Uani 1 1 d . .
H16A H 0.237997 -0.536751 0.850764 0.032 Uiso 1 1 calc R U
C17 C 0.5900(6) -0.3561(8) 0.9574(4) 0.0239(16) Uani 1 1 d . .
C18 C 0.4334(5) -0.6013(9) 0.8958(4) 0.0220(15) Uani 1 1 d . .
C19 C 0.3917(5) -0.2378(10) 0.9153(4) 0.0260(16) Uani 1 1 d . .

loop_
_atom_site_aniso_label
_atom_site_aniso_U_11
_atom_site_aniso_U_22
_atom_site_aniso_U_33
_atom_site_aniso_U_23
_atom_site_aniso_U_13
_atom_site_aniso_U_12
Re1 0.02286(17) 0.01788(16) 0.01702(16) 0.00086(11) 0.01343(13) 0.00084(11)
Cl1 0.0363(10) 0.0187(8) 0.0262(9) -0.0004(7) 0.0237(8) 0.0016(7)
C1 0.027(4) 0.014(3) 0.025(4) 0.001(3) 0.017(3) 0.001(3)
N1 0.027(3) 0.017(3) 0.025(3) 0.002(2) 0.019(3) 0.004(2)
O1 0.027(3) 0.042(3) 0.018(3) 0.003(2) 0.010(2) 0.003(2)
F1 0.030(3) 0.050(3) 0.032(3) 0.000(2) 0.008(2) 0.003(2)
Cl2 0.0341(11) 0.0362(11) 0.0368(11) 0.0020(8) 0.0195(9) 0.0127(8)
O2 0.035(3) 0.021(3) 0.029(3) 0.002(2) 0.021(3) 0.001(2)
F2 0.044(3) 0.041(2) 0.038(3) 0.005(2) 0.021(2) -0.013(2)
C2 0.045(5) 0.021(4) 0.023(4) -0.002(3) 0.023(4) -0.006(3)
N2 0.025(3) 0.022(3) 0.020(3) 0.003(2) 0.015(3) 0.005(2)
Cl3 0.0415(12) 0.0333(10) 0.0382(11) -0.0106(9) 0.0226(10) -0.0122(9)
O3 0.048(4) 0.046(3) 0.038(3) 0.001(3) 0.035(3) 0.013(3)
C3 0.027(4) 0.026(4) 0.025(4) 0.001(3) 0.018(3) 0.004(3)
C4 0.027(4) 0.031(4) 0.027(4) 0.006(3) 0.012(4) 0.003(3)
C5 0.029(4) 0.029(4) 0.033(5) -0.008(3) 0.011(4) -0.006(3)
C6 0.032(4) 0.027(4) 0.042(5) -0.007(4) 0.022(4) 0.002(3)
C7 0.046(5) 0.016(3) 0.030(4) -0.002(3) 0.031(4) 0.000(3)
C8 0.028(4) 0.007(3) 0.030(4) 0.001(3) 0.017(3) 0.002(3)
C9 0.028(4) 0.025(4) 0.015(3) 0.005(3) 0.011(3) 0.000(3)
C10 0.025(4) 0.032(4) 0.021(4) -0.004(3) 0.012(3) -0.006(3)
C11 0.021(4) 0.018(3) 0.024(4) 0.000(3) 0.009(3) 0.000(3)
C12 0.028(4) 0.025(4) 0.023(4) -0.001(3) 0.016(3) 0.000(3)
C13 0.025(4) 0.032(4) 0.031(4) -0.005(3) 0.016(4) -0.003(3)
C14 0.023(4) 0.027(4) 0.035(4) 0.007(3) 0.018(4) 0.003(3)
C15 0.032(4) 0.038(4) 0.025(4) -0.001(3) 0.020(4) -0.006(3)
C16 0.018(4) 0.035(4) 0.025(4) -0.008(3) 0.012(3) -0.006(3)
C17 0.041(5) 0.017(3) 0.024(4) 0.000(3) 0.024(4) 0.001(3)
C18 0.026(4) 0.027(4) 0.021(4) -0.003(3) 0.018(3) -0.003(3)
C19 0.021(4) 0.032(4) 0.021(4) 0.003(3) 0.010(3) 0.000(3)

loop_
_atom_type_symbol
_atom_type_description
_atom_type_scat_dispersion_real
_atom_type_scat_dispersion_imag
_atom_type_scat_source
C C 0.0033 0.0016 'International Tables Vol C Tables 4.2.6.8 and 6.1.1.4'
H H 0.0000 0.0000 'International Tables Vol C Tables 4.2.6.8 and 6.1.1.4'
N N 0.0061 0.0033 'International Tables Vol C Tables 4.2.6.8 and 6.1.1.4'
O O 0.0106 0.0060 'International Tables Vol C Tables 4.2.6.8 and 6.1.1.4'
Cl Cl 0.1484 0.1585 'International Tables Vol C Tables 4.2.6.8 and 6.1.1.4'
F F 0.0171 0.0103 'International Tables Vol C Tables 4.2.6.8 and 6.1.1.4'
Re Re -1.0185 7.2310 'International Tables Vol C Tables 4.2.6.8 and 6.1.1.4'

loop_
_geom_angle_atom_site_label_1
_geom_angle_atom_site_label_2
_geom_angle_atom_site_label_3
_geom_angle
C17 Re1 C18 85.7(3)
C17 Re1 C19 90.7(3)
C18 Re1 C19 91.4(3)
C17 Re1 N1 96.6(2)
C18 Re1 N1 176.6(2)
C19 Re1 N1 91.0(2)
C17 Re1 N2 174.3(2)
C18 Re1 N2 99.1(2)
C19 Re1 N2 92.2(2)
N1 Re1 N2 78.4(2)
C17 Re1 Cl1 95.7(2)
C18 Re1 Cl1 90.94(19)
C19 Re1 Cl1 173.3(2)
N1 Re1 Cl1 86.44(13)
N2 Re1 Cl1 81.28(14)
C2 C1 C6 119.6(7)
C2 C1 C7 121.6(6)
C6 C1 C7 118.6(6)
C7 N1 C8 115.8(5)
C7 N1 Re1 134.8(5)
C8 N1 Re1 109.4(4)
C3 C2 C1 119.3(7)
C3 C2 H2A 120.3
C1 C2 H2A 120.3
C10 N2 C9 115.5(6)
C10 N2 Re1 136.3(5)
C9 N2 Re1 107.8(4)
C4 C3 C2 119.9(6)
C4 C3 Cl2 119.6(6)
C2 C3 Cl2 120.6(5)
F1 C4 C5 118.5(7)
F1 C4 C3 119.4(6)
C5 C4 C3 122.1(7)
C4 C5 C6 118.5(7)
C4 C5 H5A 120.7
C6 C5 H5A 120.7
C5 C6 C1 120.6(6)
C5 C6 H6A 119.7
C1 C6 H6A 119.7
N1 C7 C1 128.0(6)
N1 C7 H7A 116.0
C1 C7 H7A 116.0
N1 C8 C9 106.1(5)
N1 C8 H8A 110.5
C9 C8 H8A 110.5
N1 C8 H8B 110.5
C9 C8 H8B 110.5
H8A C8 H8B 108.7
N2 C9 C8 109.7(5)
N2 C9 H9A 109.7
C8 C9 H9A 109.7
N2 C9 H9B 109.7
C8 C9 H9B 109.7
H9A C9 H9B 108.2
N2 C10 C11 128.8(7)
N2 C10 H10A 115.6
C11 C10 H10A 115.6
C16 C11 C12 118.5(6)
C16 C11 C10 126.2(6)
C12 C11 C10 115.3(6)
C13 C12 C11 120.1(7)
C13 C12 H12A 120.0
C11 C12 H12A 120.0
C14 C13 C12 119.0(7)
C14 C13 Cl3 121.5(6)
C12 C13 Cl3 119.5(6)
F2 C14 C15 119.1(6)
F2 C14 C13 118.6(6)
C15 C14 C13 122.3(7)
C14 C15 C16 119.5(7)
C14 C15 H15A 120.2
C16 C15 H15A 120.2
C15 C16 C11 120.5(7)
C15 C16 H16A 119.8
C11 C16 H16A 119.8
O1 C17 Re1 174.9(6)
O2 C18 Re1 173.7(6)
O3 C19 Re1 177.5(6)

loop_
_geom_bond_atom_site_label_1
_geom_bond_atom_site_label_2
_geom_bond_distance
Re1 C17 1.918(8)
Re1 C18 1.922(7)
Re1 C19 1.926(7)
Re1 N1 2.200(5)
Re1 N2 2.227(6)
Re1 Cl1 2.4793(15)
C1 C2 1.391(9)
C1 C6 1.393(10)
C1 C7 1.465(9)
N1 C7 1.274(8)
N1 C8 1.480(8)
O1 C17 1.159(9)
F1 C4 1.355(8)
Cl2 C3 1.729(7)
O2 C18 1.154(7)
F2 C14 1.350(8)
C2 C3 1.384(10)
C2 H2A 0.9300
N2 C10 1.288(9)
N2 C9 1.493(8)
Cl3 C13 1.734(8)
O3 C19 1.144(8)
C3 C4 1.378(10)
C4 C5 1.361(10)
C5 C6 1.393(11)
C5 H5A 0.9300
C6 H6A 0.9300
C7 H7A 0.9300
C8 C9 1.506(9)
C8 H8A 0.9700
C8 H8B 0.9700
C9 H9A 0.9700
C9 H9B 0.9700
C10 C11 1.452(9)
C10 H10A 0.9300
C11 C16 1.400(9)
C11 C12 1.408(9)
C12 C13 1.382(9)
C12 H12A 0.9300
C13 C14 1.374(10)
C14 C15 1.358(10)
C15 C16 1.374(9)
C15 H15A 0.9300
C16 H16A 0.9300

loop_
_geom_torsion_atom_site_label_1
_geom_torsion_atom_site_label_2
_geom_torsion_atom_site_label_3
_geom_torsion_atom_site_label_4
_geom_torsion
C6 C1 C2 C3 2.7(10)
C7 C1 C2 C3 177.1(6)
C1 C2 C3 C4 -0.4(10)
C1 C2 C3 Cl2 -179.9(5)
C2 C3 C4 F1 179.3(6)
Cl2 C3 C4 F1 -1.2(9)
C2 C3 C4 C5 -0.7(11)
Cl2 C3 C4 C5 178.8(6)
F1 C4 C5 C6 179.5(7)
C3 C4 C5 C6 -0.5(12)
C4 C5 C6 C1 2.8(12)
C2 C1 C6 C5 -3.9(11)
C7 C1 C6 C5 -178.5(7)
C8 N1 C7 C1 -177.9(6)
Re1 N1 C7 C1 4.6(10)
C2 C1 C7 N1 50.8(10)
C6 C1 C7 N1 -134.8(7)
C7 N1 C8 C9 134.8(6)
Re1 N1 C8 C9 -47.1(5)
C10 N2 C9 C8 143.9(6)
Re1 N2 C9 C8 -41.4(6)
N1 C8 C9 N2 59.6(7)
C9 N2 C10 C11 -179.2(7)
Re1 N2 C10 C11 8.0(12)
N2 C10 C11 C16 35.1(12)
N2 C10 C11 C12 -147.1(7)
C16 C11 C12 C13 -3.2(10)
C10 C11 C12 C13 178.8(6)
C11 C12 C13 C14 0.1(10)
C11 C12 C13 Cl3 179.9(5)
C12 C13 C14 F2 -178.9(6)
Cl3 C13 C14 F2 1.3(9)
C12 C13 C14 C15 3.1(11)
Cl3 C13 C14 C15 -176.7(6)
F2 C14 C15 C16 179.0(6)
C13 C14 C15 C16 -3.1(11)
C14 C15 C16 C11 -0.3(11)
C12 C11 C16 C15 3.3(10)
C10 C11 C16 C15 -179.0(7)
